data_7100609
loop_
_publ_author_name
'Giuliano Longoni'
'Cristina Femoni'
'M. Carmela Iapalucci'
'Francesco Kaswalder'
'Marita Mehlstaubl'
'Stefano Zacchini'

_publ_section_title
;
High-yield one-step synthesis in water of
[Pt3n(CO)6n]2- (n>6) and [Pt38(CO)44]2-.
;
_journal_name_full 'Chemical Communications'
_journal_paper_doi 10.1039/b513507a
_journal_year 2005
_chemical_formula_sum 'C56 H72 N2 O24 Pt12'
_chemical_formula_weight 3498.24
_space_group_IT_number 205
_symmetry_cell_setting cubic
_symmetry_space_group_name_Hall '-P 2ac 2ab 3'
_symmetry_space_group_name_H-M 'P a -3'
_cell_angle_alpha 90.00
_cell_angle_beta 90.00
_cell_angle_gamma 90.00
_cell_formula_units_Z 4
_cell_length_a 19.844(16)
_cell_length_b 19.844(16)
_cell_length_c 19.844(16)
_cell_measurement_temperature 100(2)
_cell_volume 7815(11)
_diffrn_ambient_temperature 100(2)
_exptl_crystal_density_diffrn 2.973
_cod_database_code 7100609

loop_
_symmetry_equiv_pos_as_xyz
'x, y, z'
'-x+1/2, -y, z+1/2'
'-x, y+1/2, -z+1/2'
'x+1/2, -y+1/2, -z'
'z, x, y'
'z+1/2, -x+1/2, -y'
'-z+1/2, -x, y+1/2'
'-z, x+1/2, -y+1/2'
'y, z, x'
'-y, z+1/2, -x+1/2'
'y+1/2, -z+1/2, -x'
'-y+1/2, -z, x+1/2'
'-x, -y, -z'
'x-1/2, y, -z-1/2'
'x, -y-1/2, z-1/2'
'-x-1/2, y-1/2, z'
'-z, -x, -y'
'-z-1/2, x-1/2, y'
'z-1/2, x, -y-1/2'
'z, -x-1/2, y-1/2'
'-y, -z, -x'
'y, -z-1/2, x-1/2'
'-y-1/2, z-1/2, x'
'y-1/2, z, -x-1/2'

loop_
_atom_site_label
_atom_site_type_symbol
_atom_site_fract_x
_atom_site_fract_y
_atom_site_fract_z
_atom_site_U_iso_or_equiv
_atom_site_adp_type
_atom_site_occupancy
_atom_site_symmetry_multiplicity
_atom_site_calc_flag
_atom_site_refinement_flags
_atom_site_disorder_assembly
_atom_site_disorder_group
Pt1 Pt 0.8021(6) 0.4102(6) 0.1165(6) 0.130(3) Uani 0.511(3) 1 d PDU A 1
C1 C 0.7247(17) 0.452(2) 0.091(2) 0.175(7) Uani 0.511(3) 1 d PDU A 1
O1 O 0.6678(14) 0.468(2) 0.0823(16) 0.175(7) Uani 0.511(3) 1 d PDU A 1
C10 C 0.8130(19) 0.3359(17) 0.044(2) 0.138(6) Uani 0.511(3) 1 d PDU A 1
O10 O 0.7779(16) 0.3119(15) 0.0017(17) 0.138(6) Uani 0.511(3) 1 d PDU A 1
Pt2 Pt 0.89956(9) 0.50940(10) 0.04816(11) 0.1207(11) Uani 0.511(3) 1 d PDU A 1
C2 C 0.831(2) 0.568(2) 0.063(4) 0.142(6) Uani 0.511(3) 1 d PDU A 1
O2 O 0.7977(13) 0.6168(11) 0.0672(16) 0.142(6) Uani 0.511(3) 1 d PDU A 1
C20 C 0.868(2) 0.456(2) -0.0314(19) 0.131(6) Uani 0.511(3) 1 d PDU A 1
O20 O 0.8288(19) 0.460(2) -0.0772(15) 0.131(6) Uani 0.511(3) 1 d PDU A 1
Pt4 Pt 0.8080(6) 0.4015(6) 0.0991(6) 0.119(2) Uani 0.489(3) 1 d PDU A 2
C4 C 0.7323(16) 0.447(2) 0.076(2) 0.175(7) Uani 0.489(3) 1 d PDU A 2
O4 O 0.6882(15) 0.476(2) 0.0485(17) 0.175(7) Uani 0.489(3) 1 d PDU A 2
C40 C 0.799(2) 0.3128(17) 0.044(2) 0.138(6) Uani 0.489(3) 1 d PDU A 2
O40 O 0.7578(18) 0.2882(16) 0.0078(17) 0.138(6) Uani 0.489(3) 1 d PDU A 2
Pt3 Pt 0.89967(8) 0.46719(10) -0.00848(10) 0.1132(10) Uani 0.489(3) 1 d PDU A 2
C3 C 0.823(2) 0.465(4) -0.058(2) 0.131(6) Uani 0.489(3) 1 d PDU A 2
O3 O 0.7843(12) 0.4703(14) -0.1028(12) 0.131(6) Uani 0.489(3) 1 d PDU A 2
C30 C 0.885(2) 0.544(2) 0.057(2) 0.142(6) Uani 0.489(3) 1 d PDU A 2
O30 O 0.843(2) 0.5872(15) 0.062(3) 0.142(6) Uani 0.489(3) 1 d PDU A 2
N1 N 0.2195(9) 0.2805(9) 0.7195(9) 0.226(19) Uani 1 3 d SDU . .
C100 C 0.1798(13) 0.3213(12) 0.6763(12) 0.29(4) Uiso 0.77(3) 3 d SPDU B -1
H10A H 0.1724 0.2904 0.6379 0.352 Uiso 0.256(11) 1 calc PR B -1
H10B H 0.2138 0.3538 0.6598 0.352 Uiso 0.256(11) 1 calc PR B -1
C101 C 0.118(3) 0.363(5) 0.674(3) 0.16(3) Uiso 0.256(11) 1 d PDU B -1
H10C H 0.1137 0.3891 0.7159 0.196 Uiso 0.256(11) 1 calc PR B -1
H10D H 0.0780 0.3327 0.6707 0.196 Uiso 0.256(11) 1 calc PR B -1
C102 C 0.116(3) 0.412(3) 0.613(5) 0.13(3) Uiso 0.256(11) 1 d PDU B -1
H10E H 0.1511 0.3980 0.5804 0.159 Uiso 0.256(11) 1 calc PR B -1
H10F H 0.1279 0.4576 0.6295 0.159 Uiso 0.256(11) 1 calc PR B -1
C103 C 0.047(3) 0.414(4) 0.578(4) 0.11(3) Uiso 0.256(11) 1 d PDU B -1
H10G H 0.0424 0.4565 0.5539 0.168 Uiso 0.256(11) 1 calc PR B -1
H10H H 0.0114 0.4100 0.6121 0.168 Uiso 0.256(11) 1 calc PR B -1
H10I H 0.0438 0.3762 0.5464 0.168 Uiso 0.256(11) 1 calc PR B -1
C110 C 0.1784(12) 0.3224(13) 0.6784(13) 0.25(6) Uiso 0.23(3) 3 d SPDU B -2
H11A H 0.2121 0.3516 0.6559 0.299 Uiso 0.077(11) 1 calc PR B -2
H11B H 0.1564 0.3520 0.7120 0.299 Uiso 0.077(11) 1 calc PR B -2
C111 C 0.125(6) 0.316(4) 0.626(6) 0.21(5) Uiso 0.077(11) 1 d PDU B -2
H11C H 0.1042 0.2705 0.6297 0.255 Uiso 0.077(11) 1 calc PR B -2
H11D H 0.1465 0.3185 0.5807 0.255 Uiso 0.077(11) 1 calc PR B -2
C112 C 0.070(6) 0.370(6) 0.631(10) 0.09(4) Uiso 0.077(11) 1 d PDU B -2
H11L H 0.0329 0.3525 0.6595 0.110 Uiso 0.077(11) 1 calc PR B -2
H11M H 0.0518 0.3791 0.5858 0.110 Uiso 0.077(11) 1 calc PR B -2
C113 C 0.097(8) 0.436(5) 0.662(8) 0.06(5) Uiso 0.077(11) 1 d PDU B -2
H11N H 0.0646 0.4723 0.6531 0.097 Uiso 0.077(11) 1 calc PR B -2
H11O H 0.1403 0.4472 0.6416 0.097 Uiso 0.077(11) 1 calc PR B -2
H11P H 0.1024 0.4304 0.7107 0.097 Uiso 0.077(11) 1 calc PR B -2
C104 C 0.2273(19) 0.2137(13) 0.6897(12) 0.35(2) Uani 1 1 d DU B .
H10L H 0.1830 0.2025 0.6697 0.419 Uiso 1 1 calc R . .
H10M H 0.2334 0.1824 0.7281 0.419 Uiso 1 1 calc R . .
C105 C 0.279(2) 0.1931(18) 0.638(2) 0.32(2) Uani 1 1 d DU . .
H10N H 0.3240 0.1941 0.6591 0.390 Uiso 1 1 calc R B .
H10O H 0.2782 0.2258 0.6007 0.390 Uiso 1 1 calc R . .
C106 C 0.265(2) 0.1217(17) 0.610(2) 0.31(2) Uani 1 1 d DU B .
H10P H 0.2742 0.0872 0.6452 0.371 Uiso 1 1 calc R . .
H10Q H 0.2172 0.1174 0.5961 0.371 Uiso 1 1 calc R . .
C107 C 0.311(3) 0.113(2) 0.551(3) 0.47(4) Uani 1 1 d DU . .
H10R H 0.3000 0.0720 0.5268 0.712 Uiso 1 1 calc R B .
H10S H 0.3581 0.1107 0.5671 0.712 Uiso 1 1 calc R . .
H10T H 0.3067 0.1521 0.5209 0.712 Uiso 1 1 calc R . .

loop_
_atom_site_aniso_label
_atom_site_aniso_U_11
_atom_site_aniso_U_22
_atom_site_aniso_U_33
_atom_site_aniso_U_23
_atom_site_aniso_U_13
_atom_site_aniso_U_12
Pt1 0.145(3) 0.126(3) 0.120(6) -0.013(3) 0.010(3) -0.004(2)
C1 0.164(15) 0.232(14) 0.127(16) -0.011(13) 0.013(13) -0.012(14)
O1 0.164(15) 0.232(14) 0.127(16) -0.011(13) 0.013(13) -0.012(14)
C10 0.112(16) 0.114(15) 0.189(12) 0.004(13) -0.019(10) -0.069(11)
O10 0.113(16) 0.114(15) 0.189(12) 0.004(13) -0.019(10) -0.069(11)
Pt2 0.1213(15) 0.1179(16) 0.1230(19) 0.0043(14) 0.0009(12) 0.0011(11)
C2 0.144(16) 0.110(15) 0.172(10) 0.017(13) -0.013(14) 0.011(11)
O2 0.144(16) 0.110(15) 0.172(10) 0.017(13) -0.013(14) 0.011(11)
C20 0.122(15) 0.136(10) 0.136(16) 0.015(12) -0.019(11) 0.031(12)
O20 0.122(15) 0.136(10) 0.136(16) 0.015(12) -0.019(11) 0.031(11)
Pt4 0.126(2) 0.130(4) 0.100(4) -0.005(3) 0.005(2) 0.015(2)
C4 0.164(15) 0.232(14) 0.127(16) -0.011(13) 0.013(13) -0.012(14)
O4 0.164(15) 0.232(14) 0.127(16) -0.011(13) 0.013(13) -0.012(14)
C40 0.112(16) 0.114(15) 0.189(12) 0.004(13) -0.018(10) -0.069(11)
O40 0.112(16) 0.114(15) 0.189(12) 0.004(13) -0.018(10) -0.069(11)
Pt3 0.1153(15) 0.1128(16) 0.1116(19) 0.0005(13) -0.0057(11) 0.0009(12)
C3 0.122(15) 0.136(10) 0.136(16) 0.015(12) -0.019(11) 0.031(11)
O3 0.121(15) 0.136(10) 0.136(16) 0.015(12) -0.020(11) 0.031(12)
C30 0.144(16) 0.110(15) 0.172(10) 0.017(13) -0.013(14) 0.011(11)
O30 0.144(16) 0.110(15) 0.172(10) 0.017(13) -0.013(14) 0.011(11)
N1 0.226(19) 0.226(19) 0.226(19) 0.02(2) -0.02(2) 0.02(2)
C104 0.41(5) 0.38(5) 0.26(4) 0.01(4) 0.14(4) -0.15(4)
C105 0.28(4) 0.35(5) 0.34(5) 0.04(4) 0.05(4) -0.05(4)
C106 0.36(5) 0.26(4) 0.32(5) -0.07(3) 0.02(4) -0.01(4)
C107 0.42(7) 0.41(6) 0.59(10) -0.05(6) 0.32(7) 0.01(5)

loop_
_geom_bond_atom_site_label_1
_geom_bond_atom_site_label_2
_geom_bond_distance
_geom_bond_site_symmetry_2
_geom_bond_publ_flag
Pt1 C10 1.80(5) 11_556 ?
Pt1 C1 1.82(3) . ?
Pt1 C10 2.07(3) . ?
Pt1 Pt1 2.74(2) 11_556 ?
Pt1 Pt1 2.74(2) 8_645 ?
Pt1 Pt2 3.075(9) . ?
C1 O1 1.19(3) . ?
C10 O10 1.19(2) . ?
C10 Pt1 1.80(5) 8_645 ?
Pt2 C2 1.81(3) . ?
Pt2 C20 2.00(4) . ?
Pt2 C20 2.06(4) 11_556 ?
Pt2 Pt2 2.671(4) 8_645 ?
Pt2 Pt2 2.671(4) 11_556 ?
C2 O2 1.17(3) . ?
C20 O20 1.20(3) . ?
C20 Pt2 2.06(4) 8_645 ?
Pt4 C4 1.81(3) . ?
Pt4 C40 2.08(3) . ?
Pt4 C40 2.29(4) 11_556 ?
Pt4 Pt4 2.62(2) 11_556 ?
Pt4 Pt4 2.62(2) 8_645 ?
Pt4 Pt3 3.093(9) . ?
C4 O4 1.18(3) . ?
C40 O40 1.20(2) . ?
C40 Pt4 2.29(4) 8_645 ?
Pt3 C3 1.81(3) . ?
Pt3 C30 1.98(5) 8_645 ?
Pt3 C30 2.01(4) . ?
Pt3 Pt3 2.670(4) 11_556 ?
Pt3 Pt3 2.670(4) 8_645 ?
C3 O3 1.18(3) . ?
C30 O30 1.20(3) . ?
C30 Pt3 1.98(5) 11_556 ?
N1 C100 1.417(14) . ?
N1 C110 1.420(14) . ?
N1 C104 1.461(18) 12_565 ?
N1 C104 1.461(18) . ?
N1 C104 1.461(18) 6_456 ?
C100 C101 1.485(14) . ?
C100 H10A 0.9900 . ?
C100 H10B 0.9900 . ?
C101 C102 1.538(15) . ?
C101 H10C 0.9900 . ?
C101 H10D 0.9900 . ?
C102 C103 1.541(15) . ?
C102 H10E 0.9900 . ?
C102 H10F 0.9900 . ?
C103 H10G 0.9800 . ?
C103 H10H 0.9800 . ?
C103 H10I 0.9800 . ?
C110 C111 1.492(14) . ?
C110 H11A 0.9900 . ?
C110 H11B 0.9900 . ?
C111 C112 1.539(15) . ?
C111 H11C 0.9900 . ?
C111 H11D 0.9900 . ?
C112 C113 1.541(15) . ?
C112 H11L 0.9900 . ?
C112 H11M 0.9900 . ?
C113 H11N 0.9800 . ?
C113 H11O 0.9800 . ?
C113 H11P 0.9800 . ?
C104 C105 1.497(19) . ?
C104 H10L 0.9900 . ?
C104 H10M 0.9900 . ?
C105 C106 1.546(19) . ?
C105 H10N 0.9900 . ?
C105 H10O 0.9900 . ?
C106 C107 1.508(19) . ?
C106 H10P 0.9900 . ?
C106 H10Q 0.9900 . ?
C107 H10R 0.9800 . ?
C107 H10S 0.9800 . ?
C107 H10T 0.9800 . ?
